data_1533590
loop_
_publ_author_name
'Tenailleau, C.'
'Suard, E.'
'Rodriguez-Carvajal, J.'
'Gibaud, A.'
'Lacorre, P.'

_publ_section_title
;
 Effect of doping and temperature on the crystal structure of (V1-x Mox)2
 O3 above and below the metal/insulator transition
;
_journal_name_full 'Journal of Solid State Chemistry'
_journal_page_first 431
_journal_page_last 440
_journal_volume 174
_journal_year 2003
_chemical_formula_sum 'Mo0.1 O3 V1.9'
_chemical_name_systematic '(V0.95 Mo0.05)2 O3'
_space_group_IT_number 15
_symmetry_space_group_name_Hall '-I 2ya'
_symmetry_space_group_name_H-M 'I 1 2/a 1'
_cell_angle_alpha 90
_cell_angle_beta 97.141
_cell_angle_gamma 90
_cell_formula_units_Z 4
_cell_length_a 7.3039
_cell_length_b 4.9875
_cell_length_c 5.5646
_cell_volume 201.136
_citation_journal_id_ASTM JSSCBI
_cod_data_source_file Tenailleau_JSSCBI_2003_154.cif
_cod_data_source_block Mo0.1O3V1.9
_cod_original_sg_symbol_Hall '-C 2yc (x+z,y,-x)'
_cod_database_code 1533590

loop_
_symmetry_equiv_pos_as_xyz
x,y,z
-x+1/2,y,-z
-x,-y,-z
x-1/2,-y,z
x+1/2,y+1/2,z+1/2
-x+1,y+1/2,-z+1/2
-x+1/2,-y+1/2,-z+1/2
x,-y+1/2,z+1/2

loop_
_atom_site_label
_atom_site_type_symbol
_atom_site_fract_x
_atom_site_fract_y
_atom_site_fract_z
_atom_site_occupancy
_atom_site_U_iso_or_equiv
V1 V+3 0.3439 0.0063 0.3026 0.95 0.0
O2 O-2 0.25 0.318 0.5 1 0.0
Mo1 Mo+3 0.3439 0.0063 0.3026 0.05 0.0
O1 O-2 0.405 0.8477 0.6474 1 0.0
